data_7021209
loop_
_publ_author_name
'C\'esar, Vincent'
'Barthes, C\'ecile'
'Farr\'e, Yoann C'
'Cuisiat, St\'ephane V'
'Vacher, Bernard Y.'
'Brousses, R\'emy'
'Lugan, No\"el'
'Lavigne, Guy'

_publ_section_title
;
 Anionic and zwitterionic copper(i) complexes incorporating an anionic
 N-heterocyclic carbene decorated with a malonate backbone: synthesis,
 structure and catalytic applications.
;
_journal_issue 20
_journal_name_full 'Dalton transactions (Cambridge, England : 2003)'
_journal_page_first 7373
_journal_page_last 7385
_journal_paper_doi 10.1039/c3dt32919d
_journal_volume 42
_journal_year 2013
_chemical_formula_moiety 'C38 H47 Cu N4 O2, C H2 Cl2'
_chemical_formula_sum 'C39 H49 Cl2 Cu N4 O2'
_chemical_formula_weight 740.27
_chemical_name_systematic
;
?
;
_space_group_crystal_system monoclinic
_space_group_IT_number 14
_space_group_name_H-M_alt 'P 1 21/n 1'
_symmetry_Int_Tables_number 14
_symmetry_space_group_name_Hall '-P 2yn'
_symmetry_space_group_name_H-M 'P 1 21/n 1'
_atom_sites_solution_hydrogens geom
_atom_sites_solution_primary direct
_atom_sites_solution_secondary difmap
_audit_creation_date 2010-10-20T11:24:28-00:00
_audit_creation_method 'WinGX routine CIF_UPDATE'
_cell_angle_alpha 90
_cell_angle_beta 100.078(2)
_cell_angle_gamma 90
_cell_formula_units_Z 4
_cell_length_a 9.2094(2)
_cell_length_b 20.2646(5)
_cell_length_c 23.6229(6)
_cell_measurement_reflns_used 9999
_cell_measurement_temperature 173(2)
_cell_measurement_theta_max 36.29
_cell_measurement_theta_min 2.26
_cell_measurement_wavelength 0.71073
_cell_volume 4340.60(18)
_computing_structure_refinement 'SHELXL-97 (Sheldrick, 2008)'
_diffrn_ambient_temperature 173(2)
_diffrn_measured_fraction_theta_full 0.996
_diffrn_measured_fraction_theta_max 0.996
_diffrn_measurement_device_type 'Bruker APEX II'
_diffrn_measurement_method 'phi and omega scans'
_diffrn_radiation_monochromator graphite
_diffrn_radiation_probe x-ray
_diffrn_radiation_type MoK\a
_diffrn_radiation_wavelength 0.71073
_diffrn_reflns_av_R_equivalents 0.0336
_diffrn_reflns_av_unetI/netI 0.0163
_diffrn_reflns_limit_h_max 11
_diffrn_reflns_limit_h_min -11
_diffrn_reflns_limit_k_max 25
_diffrn_reflns_limit_k_min -25
_diffrn_reflns_limit_l_max 29
_diffrn_reflns_limit_l_min -29
_diffrn_reflns_number 124873
_diffrn_reflns_theta_full 26.37
_diffrn_reflns_theta_max 26.37
_diffrn_reflns_theta_min 2.26
_diffrn_standards_decay_% 0
_diffrn_standards_interval_count 0
_diffrn_standards_number 0
_exptl_absorpt_coefficient_mu 0.660
_exptl_absorpt_correction_T_max 0.970
_exptl_absorpt_correction_T_min 0.836
_exptl_absorpt_correction_type multi-scan
_exptl_absorpt_process_details
;
'SADABS, Sheldrick, Bruker, 2000'
;
_exptl_crystal_colour colourless
_exptl_crystal_density_diffrn 1.133
_exptl_crystal_density_method 'not measured'
_exptl_crystal_description platelated
_exptl_crystal_F_000 1560
_exptl_crystal_size_max 0.35
_exptl_crystal_size_mid 0.35
_exptl_crystal_size_min 0.15
_platon_squeeze_details
;
After completing the initial structure solution, it was found that
14% of the total cell volume was filled with disordered solvent, which,
however, could not be properly modelled in terms of discrete molecules
sites. The SQUEEZE procedure included in PLATON (PLATON, A Multipurpose
Crystallographic Tool, Utrecht University, Utrecht, The Netherlands,
A. L. Spek, 1998) procedure was applied to the data.
;
_refine_diff_density_max 0.647
_refine_diff_density_min -0.533
_refine_diff_density_rms 0.066
_refine_ls_extinction_method none
_refine_ls_goodness_of_fit_ref 1.047
_refine_ls_hydrogen_treatment riding
_refine_ls_matrix_type full
_refine_ls_number_parameters 440
_refine_ls_number_reflns 8847
_refine_ls_number_restraints 0
_refine_ls_restrained_S_all 1.047
_refine_ls_R_factor_all 0.0537
_refine_ls_R_factor_gt 0.0473
_refine_ls_shift/su_max 0.008
_refine_ls_shift/su_mean 0
_refine_ls_structure_factor_coef Fsqd
_refine_ls_weighting_details 'calc w=1/[\s^2^(Fo^2^)+(0.0690P)^2^+4.0256P] where P=(Fo^2^+2Fc^2^)/3'
_refine_ls_weighting_scheme calc
_refine_ls_wR_factor_gt 0.1288
_refine_ls_wR_factor_ref 0.1323
_reflns_number_gt 7718
_reflns_number_total 8847
_reflns_threshold_expression >2\s(I)
_cod_data_source_file c3dt32919d.txt
_cod_data_source_block 3ac
_cod_depositor_comments
;
The following automatic conversions were performed:

'_space_group_crystal_system' value 'Monoclinic' changed to
'monoclinic' according to
/home/saulius/struct/CIF-dictionaries/cif_core.dic dictionary named
'cif_core.dic' version 2.4.2 from 2011-04-26.

Automatic conversion script
Id: cif_fix_values 1891 2012-01-12 08:04:46Z andrius 
;
_cod_original_sg_symbol_Hall '-P 2yn '
_cod_database_code 7021209

loop_
_space_group_symop_operation_xyz
'x, y, z'
'-x+1/2, y+1/2, -z+1/2'
'-x, -y, -z'
'x-1/2, -y-1/2, z-1/2'

loop_
_atom_site_label
_atom_site_type_symbol
_atom_site_fract_x
_atom_site_fract_y
_atom_site_fract_z
_atom_site_U_iso_or_equiv
_atom_site_adp_type
_atom_site_occupancy
_atom_site_symmetry_multiplicity
_atom_site_calc_flag
_atom_site_refinement_flags
C1 C 0.4347(2) 0.09985(10) 0.74910(9) 0.0231(4) Uani 1 1 d .
C2 C 0.1952(2) 0.14972(10) 0.70731(9) 0.0252(4) Uani 1 1 d .
C3 C 0.2498(2) 0.21161(10) 0.72846(10) 0.0263(4) Uani 1 1 d .
C4 C 0.3954(2) 0.21981(10) 0.75625(10) 0.0258(4) Uani 1 1 d .
C5 C 0.1495(3) 0.27059(12) 0.71813(12) 0.0365(5) Uani 1 1 d .
H5A H 0.0734 0.2624 0.6856 0.055 Uiso 1 1 calc R
H5B H 0.2054 0.3086 0.7107 0.055 Uiso 1 1 calc R
H5C H 0.1055 0.2784 0.7515 0.055 Uiso 1 1 calc R
C6 C 0.6572(3) -0.05829(11) 0.77886(10) 0.0319(5) Uani 1 1 d .
C7 C 0.7877(4) -0.14998(15) 0.76925(13) 0.0531(8) Uani 1 1 d .
H7 H 0.8326 -0.1842 0.7525 0.064 Uiso 1 1 calc R
C8 C 0.7922(4) -0.14029(16) 0.82512(13) 0.0616(10) Uani 1 1 d .
H8 H 0.8411 -0.1664 0.8548 0.074 Uiso 1 1 calc R
C11 C 0.2568(2) 0.03235(10) 0.69280(10) 0.0249(4) Uani 1 1 d .
C12 C 0.1960(3) -0.01539(11) 0.72427(10) 0.0301(5) Uani 1 1 d .
C13 C 0.1710(3) -0.07764(11) 0.69960(11) 0.0360(5) Uani 1 1 d .
H13 H 0.1332 -0.1108 0.7201 0.043 Uiso 1 1 calc R
C14 C 0.2010(3) -0.09163(12) 0.64529(11) 0.0358(5) Uani 1 1 d .
C15 C 0.2563(3) -0.04201(12) 0.61502(11) 0.0345(5) Uani 1 1 d .
H15 H 0.2739 -0.0507 0.5782 0.041 Uiso 1 1 calc R
C16 C 0.2865(3) 0.02048(11) 0.63813(10) 0.0296(5) Uani 1 1 d .
C17 C 0.1591(4) -0.00023(14) 0.78256(12) 0.0466(7) Uani 1 1 d .
H17A H 0.2486 0.0047 0.81 0.07 Uiso 1 1 calc R
H17B H 0.102 -0.0357 0.7943 0.07 Uiso 1 1 calc R
H17C H 0.1033 0.04 0.7806 0.07 Uiso 1 1 calc R
C18 C 0.1714(4) -0.15942(13) 0.61945(14) 0.0509(7) Uani 1 1 d .
H18A H 0.0687 -0.1633 0.6031 0.076 Uiso 1 1 calc R
H18B H 0.1969 -0.1922 0.6488 0.076 Uiso 1 1 calc R
H18C H 0.2297 -0.1659 0.59 0.076 Uiso 1 1 calc R
C19 C 0.3544(3) 0.07288(13) 0.60583(12) 0.0425(6) Uani 1 1 d .
H19A H 0.4511 0.0834 0.6262 0.064 Uiso 1 1 calc R
H19B H 0.2939 0.1117 0.6025 0.064 Uiso 1 1 calc R
H19C H 0.3615 0.0569 0.5682 0.064 Uiso 1 1 calc R
C21 C 0.6315(2) 0.16525(9) 0.79864(10) 0.0242(4) Uani 1 1 d .
C22 C 0.6565(3) 0.16841(10) 0.85854(10) 0.0299(5) Uani 1 1 d .
C23 C 0.8013(3) 0.17106(11) 0.88684(11) 0.0362(5) Uani 1 1 d .
H23 H 0.8202 0.1737 0.9268 0.043 Uiso 1 1 calc R
C24 C 0.9198(3) 0.16988(12) 0.85720(12) 0.0365(5) Uani 1 1 d .
C25 C 0.8896(3) 0.16695(12) 0.79798(12) 0.0345(5) Uani 1 1 d .
H25 H 0.9678 0.1661 0.7778 0.041 Uiso 1 1 calc R
C26 C 0.7462(2) 0.16528(10) 0.76742(10) 0.0282(5) Uani 1 1 d .
C27 C 0.5300(3) 0.16830(14) 0.89107(11) 0.0426(6) Uani 1 1 d .
H27A H 0.4778 0.1272 0.8847 0.064 Uiso 1 1 calc R
H27B H 0.4643 0.204 0.8779 0.064 Uiso 1 1 calc R
H27C H 0.5672 0.1736 0.9314 0.064 Uiso 1 1 calc R
C28 C 1.0770(3) 0.17204(17) 0.88837(15) 0.0570(8) Uani 1 1 d .
H28A H 1.1267 0.1323 0.8807 0.086 Uiso 1 1 calc R
H28B H 1.0782 0.1759 0.929 0.086 Uiso 1 1 calc R
H28C H 1.1262 0.2094 0.8753 0.086 Uiso 1 1 calc R
C29 C 0.7181(3) 0.16353(14) 0.70287(11) 0.0381(6) Uani 1 1 d .
H29A H 0.8065 0.1756 0.6891 0.057 Uiso 1 1 calc R
H29B H 0.6408 0.1941 0.6883 0.057 Uiso 1 1 calc R
H29C H 0.6891 0.1198 0.69 0.057 Uiso 1 1 calc R
C31 C 0.6674(3) -0.09205(12) 0.67800(11) 0.0375(5) Uani 1 1 d .
C32 C 0.6072(4) -0.15549(15) 0.65021(12) 0.0496(7) Uani 1 1 d .
H32A H 0.5164 -0.1666 0.6635 0.059 Uiso 1 1 calc R
H32B H 0.6774 -0.1907 0.6618 0.059 Uiso 1 1 calc R
C33 C 0.5772(4) -0.15065(17) 0.58524(13) 0.0573(8) Uani 1 1 d .
H33A H 0.5432 -0.1931 0.5691 0.069 Uiso 1 1 calc R
H33B H 0.4995 -0.1187 0.5734 0.069 Uiso 1 1 calc R
C34 C 0.7095(5) -0.1309(2) 0.56254(16) 0.0727(10) Uani 1 1 d .
H34A H 0.6851 -0.1266 0.5211 0.087 Uiso 1 1 calc R
H34B H 0.7843 -0.1649 0.5713 0.087 Uiso 1 1 calc R
C35 C 0.7696(6) -0.0669(3) 0.58792(19) 0.0946(15) Uani 1 1 d .
H35A H 0.6989 -0.0319 0.576 0.114 Uiso 1 1 calc R
H35B H 0.8598 -0.0563 0.5739 0.114 Uiso 1 1 calc R
C36 C 0.8017(4) -0.0710(2) 0.65449(17) 0.0730(10) Uani 1 1 d .
H36A H 0.8807 -0.1024 0.6664 0.088 Uiso 1 1 calc R
H36B H 0.8342 -0.0282 0.6702 0.088 Uiso 1 1 calc R
C41 C 0.6876(3) -0.05463(13) 0.88536(11) 0.0417(6) Uani 1 1 d .
C42 C 0.6602(4) -0.10797(16) 0.92798(15) 0.0619(9) Uani 1 1 d .
H42A H 0.7445 -0.1373 0.9356 0.074 Uiso 1 1 calc R
H42B H 0.5745 -0.1338 0.9116 0.074 Uiso 1 1 calc R
C43 C 0.6348(5) -0.07598(19) 0.98435(16) 0.0711(10) Uani 1 1 d .
H43A H 0.5439 -0.0508 0.9772 0.085 Uiso 1 1 calc R
H43B H 0.624 -0.1103 1.0119 0.085 Uiso 1 1 calc R
C44 C 0.7579(5) -0.03180(17) 1.00918(14) 0.0657(10) Uani 1 1 d .
H44A H 0.8457 -0.0581 1.0216 0.079 Uiso 1 1 calc R
H44B H 0.7332 -0.0099 1.0427 0.079 Uiso 1 1 calc R
C45 C 0.7899(4) 0.01920(15) 0.96710(13) 0.0572(8) Uani 1 1 d .
H45A H 0.8759 0.0445 0.9842 0.069 Uiso 1 1 calc R
H45B H 0.707 0.0493 0.9586 0.069 Uiso 1 1 calc R
C46 C 0.8180(4) -0.01232(15) 0.91127(13) 0.0528(7) Uani 1 1 d .
H46A H 0.8334 0.0219 0.8842 0.063 Uiso 1 1 calc R
H46B H 0.9063 -0.0393 0.919 0.063 Uiso 1 1 calc R
C100 C 0.1626(5) 0.7860(2) 0.8946(2) 0.0808(12) Uani 1 1 d .
H10A H 0.244 0.7554 0.8956 0.097 Uiso 1 1 calc R
H10B H 0.1128 0.7898 0.8551 0.097 Uiso 1 1 calc R
N1 N 0.29758(19) 0.09613(8) 0.71880(8) 0.0232(4) Uani 1 1 d .
N2 N 0.48118(19) 0.16011(8) 0.76785(8) 0.0223(4) Uani 1 1 d .
N3 N 0.7040(2) -0.09971(10) 0.74078(9) 0.0358(5) Uani 1 1 d .
N4 N 0.7109(3) -0.08442(11) 0.83094(9) 0.0421(5) Uani 1 1 d .
O1 O 0.07073(18) 0.13709(8) 0.68068(8) 0.0356(4) Uani 1 1 d .
O2 O 0.45859(18) 0.27217(7) 0.77202(9) 0.0391(4) Uani 1 1 d .
Cu1 Cu 0.54855(3) 0.021063(12) 0.763376(11) 0.02629(10) Uani 1 1 d .
Cl1 Cl 0.03907(12) 0.75427(6) 0.93640(5) 0.0788(3) Uani 1 1 d .
Cl2 Cl 0.23136(18) 0.86232(7) 0.91833(7) 0.1142(5) Uani 1 1 d .

loop_
_atom_site_aniso_label
_atom_site_aniso_U_11
_atom_site_aniso_U_22
_atom_site_aniso_U_33
_atom_site_aniso_U_23
_atom_site_aniso_U_13
_atom_site_aniso_U_12
C1 0.0257(10) 0.0197(9) 0.0250(10) 0.0012(8) 0.0074(8) 0.0002(8)
C2 0.0247(11) 0.0244(10) 0.0277(11) 0.0040(8) 0.0084(9) 0.0055(8)
C3 0.0262(11) 0.0204(10) 0.0341(11) 0.0050(8) 0.0100(9) 0.0048(8)
C4 0.0283(11) 0.0178(9) 0.0349(12) 0.0047(8) 0.0152(9) 0.0030(8)
C5 0.0349(13) 0.0262(11) 0.0499(15) 0.0038(10) 0.0116(11) 0.0099(9)
C6 0.0362(12) 0.0256(11) 0.0319(12) -0.0036(9) 0.0001(9) 0.0073(9)
C7 0.067(2) 0.0444(15) 0.0455(16) -0.0074(12) 0.0016(14) 0.0337(14)
C8 0.084(2) 0.0540(18) 0.0410(16) -0.0011(13) -0.0042(15) 0.0507(17)
C11 0.0216(10) 0.0206(9) 0.0309(11) -0.0010(8) 0.0007(8) -0.0001(8)
C12 0.0309(12) 0.0258(11) 0.0327(12) 0.0021(9) 0.0030(9) -0.0036(9)
C13 0.0357(13) 0.0254(11) 0.0448(14) 0.0044(10) 0.0009(11) -0.0061(9)
C14 0.0346(13) 0.0262(11) 0.0430(14) -0.0059(10) -0.0026(10) -0.0015(9)
C15 0.0349(13) 0.0335(12) 0.0341(12) -0.0070(10) 0.0031(10) 0.0005(10)
C16 0.0281(11) 0.0281(11) 0.0313(11) -0.0003(9) 0.0017(9) -0.0003(9)
C17 0.0649(19) 0.0383(13) 0.0401(14) 0.0025(11) 0.0187(13) -0.0140(13)
C18 0.0581(18) 0.0320(13) 0.0594(18) -0.0136(12) 0.0015(14) -0.0075(12)
C19 0.0529(16) 0.0391(13) 0.0383(14) 0.0006(11) 0.0156(12) -0.0063(12)
C21 0.0238(10) 0.0157(9) 0.0328(11) 0.0003(8) 0.0042(8) -0.0004(7)
C22 0.0375(12) 0.0208(10) 0.0321(12) 0.0035(8) 0.0082(10) -0.0002(9)
C23 0.0446(14) 0.0274(11) 0.0333(12) 0.0041(9) -0.0022(10) -0.0039(10)
C24 0.0304(12) 0.0277(11) 0.0474(15) 0.0070(10) -0.0044(11) -0.0032(9)
C25 0.0243(11) 0.0298(11) 0.0506(15) 0.0010(10) 0.0094(10) -0.0015(9)
C26 0.0266(11) 0.0218(10) 0.0367(12) -0.0016(9) 0.0073(9) -0.0004(8)
C27 0.0474(15) 0.0491(15) 0.0342(13) 0.0065(11) 0.0156(11) 0.0040(12)
C28 0.0389(16) 0.0593(19) 0.065(2) 0.0130(15) -0.0127(14) -0.0055(13)
C29 0.0304(12) 0.0517(15) 0.0350(13) -0.0050(11) 0.0129(10) -0.0030(11)
C31 0.0428(14) 0.0351(12) 0.0339(13) -0.0004(10) 0.0050(11) 0.0054(10)
C32 0.0606(18) 0.0491(16) 0.0391(15) -0.0054(12) 0.0088(13) -0.0033(14)
C33 0.070(2) 0.0591(19) 0.0412(16) -0.0056(14) 0.0059(15) 0.0087(16)
C34 0.093(3) 0.084(3) 0.0456(18) 0.0014(18) 0.0220(18) 0.006(2)
C35 0.116(4) 0.105(3) 0.074(3) 0.017(2) 0.048(3) -0.027(3)
C36 0.068(2) 0.084(3) 0.071(2) -0.005(2) 0.0213(19) -0.026(2)
C41 0.0540(16) 0.0388(13) 0.0300(12) -0.0050(10) 0.0010(11) 0.0200(12)
C42 0.082(2) 0.0473(17) 0.064(2) -0.0096(15) 0.0316(18) -0.0091(16)
C43 0.102(3) 0.062(2) 0.060(2) 0.0009(17) 0.042(2) -0.005(2)
C44 0.106(3) 0.0556(19) 0.0359(16) 0.0027(14) 0.0135(17) 0.0124(19)
C45 0.083(2) 0.0478(17) 0.0396(16) -0.0091(13) 0.0079(15) -0.0005(15)
C46 0.072(2) 0.0427(15) 0.0452(16) -0.0039(12) 0.0131(15) 0.0011(14)
C100 0.085(3) 0.075(3) 0.091(3) -0.033(2) 0.037(2) -0.015(2)
N1 0.0230(9) 0.0188(8) 0.0280(9) 0.0011(7) 0.0051(7) 0.0008(7)
N2 0.0219(9) 0.0159(8) 0.0301(9) 0.0014(7) 0.0072(7) 0.0003(6)
N3 0.0449(12) 0.0268(10) 0.0337(11) -0.0038(8) 0.0013(9) 0.0133(9)
N4 0.0540(14) 0.0356(11) 0.0335(11) -0.0047(9) -0.0006(10) 0.0248(10)
O1 0.0250(8) 0.0361(9) 0.0431(10) -0.0034(7) -0.0012(7) 0.0059(7)
O2 0.0305(9) 0.0161(7) 0.0707(13) -0.0007(7) 0.0089(8) -0.0014(6)
Cu1 0.02885(16) 0.01716(14) 0.03133(16) -0.00124(10) 0.00107(11) 0.00532(10)
Cl1 0.0791(6) 0.0845(7) 0.0748(6) 0.0236(5) 0.0192(5) 0.0071(5)
Cl2 0.1371(12) 0.0847(8) 0.1301(11) -0.0557(8) 0.0488(9) -0.0435(8)

loop_
_atom_type_symbol
_atom_type_description
_atom_type_scat_dispersion_real
_atom_type_scat_dispersion_imag
_atom_type_scat_source
C C 0.0033 0.0016 'International Tables Vol C Tables 4.2.6.8 and 6.1.1.4'
H H 0 0 'International Tables Vol C Tables 4.2.6.8 and 6.1.1.4'
N N 0.0061 0.0033 'International Tables Vol C Tables 4.2.6.8 and 6.1.1.4'
O O 0.0106 0.006 'International Tables Vol C Tables 4.2.6.8 and 6.1.1.4'
Cu Cu 0.3201 1.2651 'International Tables Vol C Tables 4.2.6.8 and 6.1.1.4'
Cl Cl 0.1484 0.1585 'International Tables Vol C Tables 4.2.6.8 and 6.1.1.4'

loop_
_geom_angle_atom_site_label_1
_geom_angle_atom_site_label_2
_geom_angle_atom_site_label_3
_geom_angle
N1 C1 N2 116.31(18)
N1 C1 Cu1 118.99(15)
N2 C1 Cu1 124.69(15)
O1 C2 C3 127.4(2)
O1 C2 N1 117.47(19)
C3 C2 N1 115.14(18)
C4 C3 C2 121.76(19)
C4 C3 C5 119.6(2)
C2 C3 C5 118.6(2)
O2 C4 C3 127.3(2)
O2 C4 N2 116.69(19)
C3 C4 N2 115.97(18)
C3 C5 H5A 109.5
C3 C5 H5B 109.5
H5A C5 H5B 109.5
C3 C5 H5C 109.5
H5A C5 H5C 109.5
H5B C5 H5C 109.5
N4 C6 N3 104.70(19)
N4 C6 Cu1 127.21(17)
N3 C6 Cu1 128.03(18)
C8 C7 N3 107.0(2)
C8 C7 H7 126.5
N3 C7 H7 126.5
C7 C8 N4 107.3(2)
C7 C8 H8 126.3
N4 C8 H8 126.3
C16 C11 C12 122.6(2)
C16 C11 N1 118.01(19)
C12 C11 N1 119.33(19)
C13 C12 C11 117.2(2)
C13 C12 C17 121.4(2)
C11 C12 C17 121.4(2)
C14 C13 C12 121.8(2)
C14 C13 H13 119.1
C12 C13 H13 119.1
C15 C14 C13 118.7(2)
C15 C14 C18 120.7(2)
C13 C14 C18 120.6(2)
C14 C15 C16 121.8(2)
C14 C15 H15 119.1
C16 C15 H15 119.1
C11 C16 C15 117.8(2)
C11 C16 C19 121.1(2)
C15 C16 C19 121.1(2)
C12 C17 H17A 109.5
C12 C17 H17B 109.5
H17A C17 H17B 109.5
C12 C17 H17C 109.5
H17A C17 H17C 109.5
H17B C17 H17C 109.5
C14 C18 H18A 109.5
C14 C18 H18B 109.5
H18A C18 H18B 109.5
C14 C18 H18C 109.5
H18A C18 H18C 109.5
H18B C18 H18C 109.5
C16 C19 H19A 109.5
C16 C19 H19B 109.5
H19A C19 H19B 109.5
C16 C19 H19C 109.5
H19A C19 H19C 109.5
H19B C19 H19C 109.5
C26 C21 C22 122.2(2)
C26 C21 N2 118.77(19)
C22 C21 N2 119.04(19)
C23 C22 C21 117.7(2)
C23 C22 C27 121.3(2)
C21 C22 C27 120.9(2)
C22 C23 C24 121.9(2)
C22 C23 H23 119
C24 C23 H23 119
C25 C24 C23 118.2(2)
C25 C24 C28 120.2(3)
C23 C24 C28 121.6(3)
C24 C25 C26 122.2(2)
C24 C25 H25 118.9
C26 C25 H25 118.9
C25 C26 C21 117.7(2)
C25 C26 C29 120.5(2)
C21 C26 C29 121.8(2)
C22 C27 H27A 109.5
C22 C27 H27B 109.5
H27A C27 H27B 109.5
C22 C27 H27C 109.5
H27A C27 H27C 109.5
H27B C27 H27C 109.5
C24 C28 H28A 109.5
C24 C28 H28B 109.5
H28A C28 H28B 109.5
C24 C28 H28C 109.5
H28A C28 H28C 109.5
H28B C28 H28C 109.5
C26 C29 H29A 109.5
C26 C29 H29B 109.5
H29A C29 H29B 109.5
C26 C29 H29C 109.5
H29A C29 H29C 109.5
H29B C29 H29C 109.5
N3 C31 C36 110.2(2)
N3 C31 C32 110.6(2)
C36 C31 C32 110.2(3)
C31 C32 C33 112.0(3)
C31 C32 H32A 109.2
C33 C32 H32A 109.2
C31 C32 H32B 109.2
C33 C32 H32B 109.2
H32A C32 H32B 107.9
C34 C33 C32 111.8(3)
C34 C33 H33A 109.3
C32 C33 H33A 109.3
C34 C33 H33B 109.3
C32 C33 H33B 109.3
H33A C33 H33B 107.9
C33 C34 C35 111.3(3)
C33 C34 H34A 109.4
C35 C34 H34A 109.4
C33 C34 H34B 109.4
C35 C34 H34B 109.4
H34A C34 H34B 108
C34 C35 C36 110.6(3)
C34 C35 H35A 109.5
C36 C35 H35A 109.5
C34 C35 H35B 109.5
C36 C35 H35B 109.5
H35A C35 H35B 108.1
C31 C36 C35 111.5(3)
C31 C36 H36A 109.3
C35 C36 H36A 109.3
C31 C36 H36B 109.3
C35 C36 H36B 109.3
H36A C36 H36B 108
N4 C41 C46 111.1(2)
N4 C41 C42 110.6(2)
C46 C41 C42 110.2(2)
C41 C42 C43 109.9(3)
C41 C42 H42A 109.7
C43 C42 H42A 109.7
C41 C42 H42B 109.7
C43 C42 H42B 109.7
H42A C42 H42B 108.2
C44 C43 C42 112.1(3)
C44 C43 H43A 109.2
C42 C43 H43A 109.2
C44 C43 H43B 109.2
C42 C43 H43B 109.2
H43A C43 H43B 107.9
C43 C44 C45 112.3(3)
C43 C44 H44A 109.1
C45 C44 H44A 109.1
C43 C44 H44B 109.1
C45 C44 H44B 109.1
H44A C44 H44B 107.9
C44 C45 C46 111.5(3)
C44 C45 H45A 109.3
C46 C45 H45A 109.3
C44 C45 H45B 109.3
C46 C45 H45B 109.3
H45A C45 H45B 108
C41 C46 C45 110.1(3)
C41 C46 H46A 109.6
C45 C46 H46A 109.6
C41 C46 H46B 109.6
C45 C46 H46B 109.6
H46A C46 H46B 108.2
Cl2 C100 Cl1 112.5(2)
Cl2 C100 H10A 109.1
Cl1 C100 H10A 109.1
Cl2 C100 H10B 109.1
Cl1 C100 H10B 109.1
H10A C100 H10B 107.8
C1 N1 C2 125.87(18)
C1 N1 C11 115.21(17)
C2 N1 C11 118.78(17)
C1 N2 C4 124.53(18)
C1 N2 C21 116.84(17)
C4 N2 C21 118.50(16)
C6 N3 C7 110.5(2)
C6 N3 C31 124.14(19)
C7 N3 C31 125.4(2)
C6 N4 C8 110.5(2)
C6 N4 C41 123.34(19)
C8 N4 C41 126.1(2)
C6 Cu1 C1 178.20(10)

loop_
_geom_bond_atom_site_label_1
_geom_bond_atom_site_label_2
_geom_bond_distance
C1 N1 1.340(3)
C1 N2 1.343(3)
C1 Cu1 1.907(2)
C2 O1 1.234(3)
C2 C3 1.410(3)
C2 N1 1.433(3)
C3 C4 1.396(3)
C3 C5 1.504(3)
C4 O2 1.236(3)
C4 N2 1.444(3)
C5 H5A 0.96
C5 H5B 0.96
C5 H5C 0.96
C6 N4 1.351(3)
C6 N3 1.354(3)
C6 Cu1 1.896(2)
C7 C8 1.328(4)
C7 N3 1.380(3)
C7 H7 0.93
C8 N4 1.377(3)
C8 H8 0.93
C11 C16 1.387(3)
C11 C12 1.396(3)
C11 N1 1.452(3)
C12 C13 1.392(3)
C12 C17 1.506(4)
C13 C14 1.388(4)
C13 H13 0.93
C14 C15 1.382(4)
C14 C18 1.509(3)
C15 C16 1.388(3)
C15 H15 0.93
C16 C19 1.506(3)
C17 H17A 0.96
C17 H17B 0.96
C17 H17C 0.96
C18 H18A 0.96
C18 H18B 0.96
C18 H18C 0.96
C19 H19A 0.96
C19 H19B 0.96
C19 H19C 0.96
C21 C26 1.390(3)
C21 C22 1.395(3)
C21 N2 1.450(3)
C22 C23 1.384(4)
C22 C27 1.503(3)
C23 C24 1.396(4)
C23 H23 0.93
C24 C25 1.379(4)
C24 C28 1.506(4)
C25 C26 1.390(3)
C25 H25 0.93
C26 C29 1.502(3)
C27 H27A 0.96
C27 H27B 0.96
C27 H27C 0.96
C28 H28A 0.96
C28 H28B 0.96
C28 H28C 0.96
C29 H29A 0.96
C29 H29B 0.96
C29 H29C 0.96
C31 N3 1.470(3)
C31 C36 1.503(4)
C31 C32 1.505(4)
C32 C33 1.514(4)
C32 H32A 0.97
C32 H32B 0.97
C33 C34 1.470(5)
C33 H33A 0.97
C33 H33B 0.97
C34 C35 1.494(6)
C34 H34A 0.97
C34 H34B 0.97
C35 C36 1.551(6)
C35 H35A 0.97
C35 H35B 0.97
C36 H36A 0.97
C36 H36B 0.97
C41 N4 1.470(3)
C41 C46 1.514(4)
C41 C42 1.528(4)
C42 C43 1.535(5)
C42 H42A 0.97
C42 H42B 0.97
C43 C44 1.482(6)
C43 H43A 0.97
C43 H43B 0.97
C44 C45 1.499(5)
C44 H44A 0.97
C44 H44B 0.97
C45 C46 1.528(4)
C45 H45A 0.97
C45 H45B 0.97
C46 H46A 0.97
C46 H46B 0.97
C100 Cl2 1.726(4)
C100 Cl1 1.754(4)
C100 H10A 0.97
C100 H10B 0.97

loop_
_platon_squeeze_void_nr
_platon_squeeze_void_average_x
_platon_squeeze_void_average_y
_platon_squeeze_void_average_z
_platon_squeeze_void_volume
_platon_squeeze_void_count_electrons
_platon_squeeze_void_content
1 -0.403 0.000 -0.050 2042 735 ' '
2 0.014 0.500 0.076 2042 735 ' '
